data_4001369
loop_
_publ_author_name
'Ehora, Ghislaine'
'Renard, Catherine'
'Daviero-Minaud, Sylvie'
'Mentr\'e, Olivier'

_publ_section_title
;
 New BaCoO3-\dPolytypes by Rational Substitution of O2-for F-
;
_journal_issue 12
_journal_name_full 'Chemistry of Materials'
_journal_page_first 2924
_journal_paper_doi 10.1021/cm070576o
_journal_volume 19
_journal_year 2007
_chemical_formula_moiety Ba6Co6FO16
_chemical_formula_sum 'Ba6 Co6 F O16'
_chemical_formula_weight 1452.62
_chemical_name_common 'barium cobalt oxyfluorure'
_chemical_name_systematic
; 
 ? 
;
_space_group_IT_number 187
_symmetry_cell_setting hexagonal
_symmetry_space_group_name_Hall 'P -6 2'
_symmetry_space_group_name_H-M 'P -6 m 2'
_atom_sites_solution_hydrogens geom
_atom_sites_solution_primary direct
_atom_sites_solution_secondary difmap
_audit_creation_method SHELXL-97
_cell_angle_alpha 90.00
_cell_angle_beta 90.00
_cell_angle_gamma 120.00
_cell_formula_units_Z 1
_cell_length_a 5.6683(5)
_cell_length_b 5.6683(5)
_cell_length_c 14.277(3)
_cell_measurement_temperature 293(2)
_cell_volume 397.26(10)
_computing_structure_refinement 'SHELXL-97 (Sheldrick, 1997)'
_computing_structure_solution 'SHELXS-97 (Sheldrick, 1990)'
_diffrn_ambient_temperature 293(2)
_diffrn_measured_fraction_theta_full 0.972
_diffrn_measured_fraction_theta_max 0.972
_diffrn_radiation_monochromator graphite
_diffrn_radiation_source 'fine-focus sealed tube'
_diffrn_radiation_type MoK\a
_diffrn_radiation_wavelength 0.71073
_diffrn_reflns_av_R_equivalents 0.0303
_diffrn_reflns_av_sigmaI/netI 0.0242
_diffrn_reflns_limit_h_max 7
_diffrn_reflns_limit_h_min -7
_diffrn_reflns_limit_k_max 7
_diffrn_reflns_limit_k_min -5
_diffrn_reflns_limit_l_max 16
_diffrn_reflns_limit_l_min -18
_diffrn_reflns_number 2137
_diffrn_reflns_theta_full 28.04
_diffrn_reflns_theta_max 28.04
_diffrn_reflns_theta_min 2.85
_exptl_absorpt_coefficient_mu 20.776
_exptl_absorpt_process_details Sadabs
_exptl_crystal_colour black
_exptl_crystal_density_diffrn 6.072
_exptl_crystal_density_method 'not measured'
_exptl_crystal_F_000 635
_exptl_crystal_size_max 0.3
_exptl_crystal_size_mid 0.2
_exptl_crystal_size_min 0.2
_refine_diff_density_max 0.951
_refine_diff_density_min -0.984
_refine_diff_density_rms 0.164
_refine_ls_abs_structure_details 'Flack H D (1983), Acta Cryst. A39, 876-881'
_refine_ls_abs_structure_Flack -0.06(10)
_refine_ls_extinction_coef 0.0074(4)
_refine_ls_extinction_expression Fc^*^=kFc[1+0.001xFc^2^\l^3^/sin(2\q)]^-1/4^
_refine_ls_extinction_method SHELXL
_refine_ls_goodness_of_fit_ref 1.194
_refine_ls_hydrogen_treatment mixed
_refine_ls_matrix_type full
_refine_ls_number_parameters 45
_refine_ls_number_reflns 415
_refine_ls_number_restraints 1
_refine_ls_restrained_S_all 1.192
_refine_ls_R_factor_all 0.0164
_refine_ls_R_factor_gt 0.0160
_refine_ls_shift/su_max 0.000
_refine_ls_shift/su_mean 0.000
_refine_ls_structure_factor_coef Fsqd
_refine_ls_weighting_details 'calc w=1/[\s^2^(Fo^2^)+(0.0106P)^2^+0.4052P] where P=(Fo^2^+2Fc^2^)/3'
_refine_ls_weighting_scheme calc
_refine_ls_wR_factor_gt 0.0346
_refine_ls_wR_factor_ref 0.0348
_reflns_number_gt 410
_reflns_number_total 415
_reflns_threshold_expression >2sigma(I)
_cod_data_source_file cm070576osi20070301_112145.cif
_cod_data_source_block ba6co6f
_cod_original_cell_volume 397.25(9)
_cod_original_sg_symbol_H-M P-6m2
_cod_database_code 4001369

loop_
_symmetry_equiv_pos_as_xyz
'x, y, z'
'-y, x-y, z'
'-x+y, -x, z'
'x, y, -z'
'-y, x-y, -z'
'-x+y, -x, -z'
'-y, -x, z'
'-x+y, y, z'
'x, x-y, z'
'-y, -x, -z'
'-x+y, y, -z'
'x, x-y, -z'

loop_
_atom_site_label
_atom_site_type_symbol
_atom_site_fract_x
_atom_site_fract_y
_atom_site_fract_z
_atom_site_U_iso_or_equiv
_atom_site_adp_type
_atom_site_occupancy
_atom_site_symmetry_multiplicity
_atom_site_calc_flag
_atom_site_refinement_flags
Ba1 Ba 1.0000 1.0000 0.81007(5) 0.00935(17) Uani 1 6 d S
Ba2 Ba 0.3333 0.6667 0.64792(4) 0.00915(18) Uani 1 6 d S
Ba3 Ba 0.6667 0.3333 1.0000 0.0219(3) Uani 1 12 d S
Ba4 Ba 1.0000 1.0000 0.5000 0.0118(2) Uani 1 12 d S
Co1 Co 0.6667 0.3333 0.75623(10) 0.0065(3) Uani 1 6 d S
Co2 Co 0.6667 0.3333 0.58424(11) 0.0065(3) Uani 1 6 d S
Co3 Co 0.3333 0.6667 0.87855(10) 0.0091(3) Uani 1 6 d S
O1 O 0.8147(6) 0.6294(11) 0.6689(3) 0.0093(11) Uani 1 2 d S
O2 O 0.5071(7) 0.4929(7) 0.8361(3) 0.0129(9) Uani 1 2 d S
O3 O 0.9664(16) 0.4832(8) 0.5000 0.0100(15) Uani 1 4 d S
O4 O 0.293(5) 0.586(10) 0.0000 0.07(2) Uani 0.33 4 d SP
F1 F 1.0000 1.0000 1.0000 0.095(8) Uani 1 12 d S

loop_
_atom_site_aniso_label
_atom_site_aniso_U_11
_atom_site_aniso_U_22
_atom_site_aniso_U_33
_atom_site_aniso_U_23
_atom_site_aniso_U_13
_atom_site_aniso_U_12
Ba1 0.0085(2) 0.0085(2) 0.0110(3) 0.000 0.000 0.00426(11)
Ba2 0.0083(2) 0.0083(2) 0.0109(4) 0.000 0.000 0.00413(12)
Ba3 0.0271(4) 0.0271(4) 0.0114(6) 0.000 0.000 0.01357(18)
Ba4 0.0074(3) 0.0074(3) 0.0205(5) 0.000 0.000 0.00370(14)
Co1 0.0049(4) 0.0049(4) 0.0096(8) 0.000 0.000 0.00247(18)
Co2 0.0059(3) 0.0059(3) 0.0078(6) 0.000 0.000 0.00295(17)
Co3 0.0095(4) 0.0095(4) 0.0082(8) 0.000 0.000 0.0048(2)
O1 0.0115(17) 0.009(3) 0.006(2) -0.004(2) -0.0018(11) 0.0047(13)
O2 0.0125(16) 0.0125(16) 0.015(2) -0.0010(14) 0.0010(14) 0.0070(18)
O3 0.011(4) 0.010(2) 0.009(3) 0.000 0.000 0.0057(18)
O4 0.048(16) 0.19(6) 0.030(12) 0.000 0.000 0.09(3)
F1 0.133(13) 0.133(13) 0.020(8) 0.000 0.000 0.066(7)

loop_
_atom_type_symbol
_atom_type_description
_atom_type_scat_dispersion_real
_atom_type_scat_dispersion_imag
_atom_type_scat_source
O O 0.0106 0.0060 'International Tables Vol C Tables 4.2.6.8 and 6.1.1.4'
F F 0.0171 0.0103 'International Tables Vol C Tables 4.2.6.8 and 6.1.1.4'
Co Co 0.3494 0.9721 'International Tables Vol C Tables 4.2.6.8 and 6.1.1.4'
Ba Ba -0.3244 2.2819 'International Tables Vol C Tables 4.2.6.8 and 6.1.1.4'

loop_
_geom_angle_atom_site_label_1
_geom_angle_atom_site_label_2
_geom_angle_atom_site_label_3
_geom_angle
_geom_angle_site_symmetry_1
_geom_angle_site_symmetry_3
F1 Ba1 O1 137.92(10) . .
F1 Ba1 O1 137.92(10) . 3_675
O1 Ba1 O1 70.95(16) . 3_675
F1 Ba1 O1 137.92(10) . 2_765
O1 Ba1 O1 70.95(16) . 2_765
O1 Ba1 O1 70.95(16) 3_675 2_765
F1 Ba1 O2 82.53(8) . 1_665
O1 Ba1 O2 131.57(14) . 1_665
O1 Ba1 O2 96.48(11) 3_675 1_665
O1 Ba1 O2 60.86(11) 2_765 1_665
F1 Ba1 O2 82.53(8) . .
O1 Ba1 O2 60.86(11) . .
O1 Ba1 O2 96.48(11) 3_675 .
O1 Ba1 O2 131.57(14) 2_765 .
O2 Ba1 O2 164.80(17) 1_665 .
F1 Ba1 O2 82.53(8) . 2_765
O1 Ba1 O2 96.48(11) . 2_765
O1 Ba1 O2 131.57(14) 3_675 2_765
O1 Ba1 O2 60.86(11) 2_765 2_765
O2 Ba1 O2 56.6(3) 1_665 2_765
O2 Ba1 O2 118.34(4) . 2_765
F1 Ba1 O2 82.53(8) . 3_675
O1 Ba1 O2 131.57(13) . 3_675
O1 Ba1 O2 60.86(11) 3_675 3_675
O1 Ba1 O2 96.48(11) 2_765 3_675
O2 Ba1 O2 62.2(3) 1_665 3_675
O2 Ba1 O2 118.34(4) . 3_675
O2 Ba1 O2 118.34(4) 2_765 3_675
F1 Ba1 O2 82.53(8) . 3_665
O1 Ba1 O2 60.86(11) . 3_665
O1 Ba1 O2 131.57(14) 3_675 3_665
O1 Ba1 O2 96.48(11) 2_765 3_665
O2 Ba1 O2 118.34(4) 1_665 3_665
O2 Ba1 O2 56.6(3) . 3_665
O2 Ba1 O2 62.2(3) 2_765 3_665
O2 Ba1 O2 164.80(17) 3_675 3_665
F1 Ba1 O2 82.53(8) . 2_665
O1 Ba1 O2 96.48(12) . 2_665
O1 Ba1 O2 60.86(11) 3_675 2_665
O1 Ba1 O2 131.57(13) 2_765 2_665
O2 Ba1 O2 118.34(4) 1_665 2_665
O2 Ba1 O2 62.2(3) . 2_665
O2 Ba1 O2 164.80(17) 2_765 2_665
O2 Ba1 O2 56.6(3) 3_675 2_665
O2 Ba1 O2 118.34(4) 3_665 2_665
F1 Ba1 Co1 103.22(2) . 1_565
O1 Ba1 Co1 99.00(6) . 1_565
O1 Ba1 Co1 34.71(10) 3_675 1_565
O1 Ba1 Co1 99.00(6) 2_765 1_565
O2 Ba1 Co1 93.07(13) 1_665 1_565
O2 Ba1 Co1 93.07(13) . 1_565
O2 Ba1 Co1 148.60(13) 2_765 1_565
O2 Ba1 Co1 35.13(12) 3_675 1_565
O2 Ba1 Co1 148.60(13) 3_665 1_565
O2 Ba1 Co1 35.13(12) 2_665 1_565
F1 Ba1 Co1 103.22(2) . .
O1 Ba1 Co1 34.71(10) . .
O1 Ba1 Co1 99.00(6) 3_675 .
O1 Ba1 Co1 99.00(6) 2_765 .
O2 Ba1 Co1 148.60(13) 1_665 .
O2 Ba1 Co1 35.13(12) . .
O2 Ba1 Co1 93.07(13) 2_765 .
O2 Ba1 Co1 148.60(13) 3_675 .
O2 Ba1 Co1 35.13(12) 3_665 .
O2 Ba1 Co1 93.07(13) 2_665 .
Co1 Ba1 Co1 114.934(19) 1_565 .
O3 Ba2 O3 68.4(2) 1_455 3_675
O3 Ba2 O3 68.4(2) 1_455 2_655
O3 Ba2 O3 68.4(2) 3_675 2_655
O3 Ba2 O1 128.08(16) 1_455 3_675
O3 Ba2 O1 60.09(11) 3_675 3_675
O3 Ba2 O1 96.98(9) 2_655 3_675
O3 Ba2 O1 96.98(9) 1_455 2_665
O3 Ba2 O1 60.09(11) 3_675 2_665
O3 Ba2 O1 128.08(16) 2_655 2_665
O1 Ba2 O1 52.3(2) 3_675 2_665
O3 Ba2 O1 60.09(11) 1_455 1_455
O3 Ba2 O1 96.98(9) 3_675 1_455
O3 Ba2 O1 128.08(16) 2_655 1_455
O1 Ba2 O1 118.91(3) 3_675 1_455
O1 Ba2 O1 67.0(2) 2_665 1_455
O3 Ba2 O1 60.09(11) 1_455 3_565
O3 Ba2 O1 128.08(16) 3_675 3_565
O3 Ba2 O1 96.98(9) 2_655 3_565
O1 Ba2 O1 165.87(17) 3_675 3_565
O1 Ba2 O1 118.91(3) 2_665 3_565
O1 Ba2 O1 52.3(2) 1_455 3_565
O3 Ba2 O1 96.98(9) 1_455 2_655
O3 Ba2 O1 128.08(16) 3_675 2_655
O3 Ba2 O1 60.09(11) 2_655 2_655
O1 Ba2 O1 118.91(3) 3_675 2_655
O1 Ba2 O1 165.87(18) 2_665 2_655
O1 Ba2 O1 118.91(3) 1_455 2_655
O1 Ba2 O1 67.0(2) 3_565 2_655
O3 Ba2 O1 128.08(16) 1_455 .
O3 Ba2 O1 96.98(9) 3_675 .
O3 Ba2 O1 60.09(11) 2_655 .
O1 Ba2 O1 67.0(2) 3_675 .
O1 Ba2 O1 118.91(3) 2_665 .
O1 Ba2 O1 165.87(18) 1_455 .
O1 Ba2 O1 118.91(3) 3_565 .
O1 Ba2 O1 52.3(2) 2_655 .
O3 Ba2 O2 144.71(9) 1_455 2_665
O3 Ba2 O2 107.1(2) 3_675 2_665
O3 Ba2 O2 144.71(9) 2_655 2_665
O1 Ba2 O2 55.49(12) 3_675 2_665
O1 Ba2 O2 55.49(12) 2_665 2_665
O1 Ba2 O2 86.89(9) 1_455 2_665
O1 Ba2 O2 110.79(13) 3_565 2_665
O1 Ba2 O2 110.79(13) 2_655 2_665
O1 Ba2 O2 86.89(9) . 2_665
O3 Ba2 O2 107.1(2) 1_455 3_565
O3 Ba2 O2 144.71(9) 3_675 3_565
O3 Ba2 O2 144.71(9) 2_655 3_565
O1 Ba2 O2 110.79(13) 3_675 3_565
O1 Ba2 O2 86.89(9) 2_665 3_565
O1 Ba2 O2 55.49(12) 1_455 3_565
O1 Ba2 O2 55.49(12) 3_565 3_565
O1 Ba2 O2 86.89(9) 2_655 3_565
O1 Ba2 O2 110.79(13) . 3_565
O2 Ba2 O2 55.32(18) 2_665 3_565
O3 Ba2 O2 144.71(9) 1_455 .
O3 Ba2 O2 144.71(9) 3_675 .
O3 Ba2 O2 107.1(2) 2_655 .
O1 Ba2 O2 86.89(9) 3_675 .
O1 Ba2 O2 110.79(13) 2_665 .
O1 Ba2 O2 110.79(13) 1_455 .
O1 Ba2 O2 86.89(9) 3_565 .
O1 Ba2 O2 55.49(11) 2_655 .
O1 Ba2 O2 55.49(12) . .
O2 Ba2 O2 55.32(18) 2_665 .
O2 Ba2 O2 55.32(18) 3_565 .
O2 Ba3 O2 147.70(10) 6_667 2_655
O2 Ba3 O2 57.6(2) 6_667 5_657
O2 Ba3 O2 112.4(2) 2_655 5_657
O2 Ba3 O2 112.4(3) 6_667 3_665
O2 Ba3 O2 57.6(2) 2_655 3_665
O2 Ba3 O2 147.70(10) 5_657 3_665
O2 Ba3 O2 147.70(10) 6_667 .
O2 Ba3 O2 57.6(2) 2_655 .
O2 Ba3 O2 147.70(10) 5_657 .
O2 Ba3 O2 57.6(2) 3_665 .
O2 Ba3 O2 57.6(2) 6_667 4_557
O2 Ba3 O2 147.70(10) 2_655 4_557
O2 Ba3 O2 57.6(2) 5_657 4_557
O2 Ba3 O2 147.70(10) 3_665 4_557
O2 Ba3 O2 112.4(2) . 4_557
O2 Ba3 O4 56.44(15) 6_667 3_666
O2 Ba3 O4 109.3(4) 2_655 3_666
O2 Ba3 O4 109.3(4) 5_657 3_666
O2 Ba3 O4 56.44(15) 3_665 3_666
O2 Ba3 O4 102.9(5) . 3_666
O2 Ba3 O4 102.9(5) 4_557 3_666
O2 Ba3 O4 56.44(14) 6_667 1_656
O2 Ba3 O4 102.9(5) 2_655 1_656
O2 Ba3 O4 102.9(5) 5_657 1_656
O2 Ba3 O4 56.44(14) 3_665 1_656
O2 Ba3 O4 109.3(4) . 1_656
O2 Ba3 O4 109.3(4) 4_557 1_656
O4 Ba3 O4 12.7(17) 3_666 1_656
O2 Ba3 O4 109.3(4) 6_667 3_556
O2 Ba3 O4 56.44(15) 2_655 3_556
O2 Ba3 O4 56.44(15) 5_657 3_556
O2 Ba3 O4 109.3(4) 3_665 3_556
O2 Ba3 O4 102.9(5) . 3_556
O2 Ba3 O4 102.9(5) 4_557 3_556
O4 Ba3 O4 132.7(17) 3_666 3_556
O4 Ba3 O4 120.000(2) 1_656 3_556
O2 Ba3 O4 102.9(5) 6_667 2_656
O2 Ba3 O4 56.44(14) 2_655 2_656
O2 Ba3 O4 56.44(14) 5_657 2_656
O2 Ba3 O4 102.9(5) 3_665 2_656
O2 Ba3 O4 109.3(4) . 2_656
O2 Ba3 O4 109.3(4) 4_557 2_656
O4 Ba3 O4 120.000(2) 3_666 2_656
O4 Ba3 O4 107.3(17) 1_656 2_656
O4 Ba3 O4 12.7(17) 3_556 2_656
O2 Ba3 O4 102.9(5) 6_667 2_666
O2 Ba3 O4 109.3(4) 2_655 2_666
O2 Ba3 O4 109.3(4) 5_657 2_666
O2 Ba3 O4 102.9(5) 3_665 2_666
O2 Ba3 O4 56.44(14) . 2_666
O2 Ba3 O4 56.44(14) 4_557 2_666
O4 Ba3 O4 107.3(18) 3_666 2_666
O4 Ba3 O4 120.00(4) 1_656 2_666
O4 Ba3 O4 120.00(4) 3_556 2_666
O4 Ba3 O4 132.7(18) 2_656 2_666
O2 Ba3 O4 109.3(4) 6_667 1_556
O2 Ba3 O4 102.9(5) 2_655 1_556
O2 Ba3 O4 102.9(5) 5_657 1_556
O2 Ba3 O4 109.3(4) 3_665 1_556
O2 Ba3 O4 56.44(14) . 1_556
O2 Ba3 O4 56.44(14) 4_557 1_556
O4 Ba3 O4 120.00(4) 3_666 1_556
O4 Ba3 O4 132.7(18) 1_656 1_556
O4 Ba3 O4 107.3(18) 3_556 1_556
O4 Ba3 O4 120.00(4) 2_656 1_556
O4 Ba3 O4 12.7(18) 2_666 1_556
O3 Ba4 O3 120.0 2_765 .
O3 Ba4 O3 120.000(2) 2_765 3_675
O3 Ba4 O3 120.000(5) . 3_675
O3 Ba4 O3 173.3(3) 2_765 2_655
O3 Ba4 O3 53.3(3) . 2_655
O3 Ba4 O3 66.7(3) 3_675 2_655
O3 Ba4 O3 53.3(3) 2_765 3_775
O3 Ba4 O3 66.7(3) . 3_775
O3 Ba4 O3 173.3(3) 3_675 3_775
O3 Ba4 O3 120.0 2_655 3_775
O3 Ba4 O3 66.7(3) 2_765 1_565
O3 Ba4 O3 173.3(3) . 1_565
O3 Ba4 O3 53.3(3) 3_675 1_565
O3 Ba4 O3 120.000(4) 2_655 1_565
O3 Ba4 O3 120.000(5) 3_775 1_565
O3 Ba4 O1 57.44(7) 2_765 2_765
O3 Ba4 O1 92.01(9) . 2_765
O3 Ba4 O1 120.21(12) 3_675 2_765
O3 Ba4 O1 120.21(12) 2_655 2_765
O3 Ba4 O1 57.44(7) 3_775 2_765
O3 Ba4 O1 92.01(9) 1_565 2_765
O3 Ba4 O1 120.21(12) 2_765 4_556
O3 Ba4 O1 57.44(7) . 4_556
O3 Ba4 O1 92.01(9) 3_675 4_556
O3 Ba4 O1 57.44(7) 2_655 4_556
O3 Ba4 O1 92.01(9) 3_775 4_556
O3 Ba4 O1 120.21(12) 1_565 4_556
O1 Ba4 O1 144.95(8) 2_765 4_556
O3 Ba4 O1 120.21(12) 2_765 .
O3 Ba4 O1 57.44(7) . .
O3 Ba4 O1 92.01(9) 3_675 .
O3 Ba4 O1 57.44(7) 2_655 .
O3 Ba4 O1 92.01(9) 3_775 .
O3 Ba4 O1 120.21(12) 1_565 .
O1 Ba4 O1 62.88(16) 2_765 .
O1 Ba4 O1 105.9(2) 4_556 .
O3 Ba4 O1 92.01(9) 2_765 6_676
O3 Ba4 O1 120.21(12) . 6_676
O3 Ba4 O1 57.44(7) 3_675 6_676
O3 Ba4 O1 92.01(9) 2_655 6_676
O3 Ba4 O1 120.21(12) 3_775 6_676
O3 Ba4 O1 57.44(7) 1_565 6_676
O1 Ba4 O1 144.95(8) 2_765 6_676
O1 Ba4 O1 62.88(16) 4_556 6_676
O1 Ba4 O1 144.95(8) . 6_676
O3 Ba4 O1 92.01(9) 2_765 3_675
O3 Ba4 O1 120.21(12) . 3_675
O3 Ba4 O1 57.44(7) 3_675 3_675
O3 Ba4 O1 92.01(9) 2_655 3_675
O3 Ba4 O1 120.21(12) 3_775 3_675
O3 Ba4 O1 57.44(7) 1_565 3_675
O1 Ba4 O1 62.88(16) 2_765 3_675
O1 Ba4 O1 144.95(8) 4_556 3_675
O1 Ba4 O1 62.88(16) . 3_675
O1 Ba4 O1 105.9(2) 6_676 3_675
O3 Ba4 O1 57.44(7) 2_765 5_766
O3 Ba4 O1 92.01(9) . 5_766
O3 Ba4 O1 120.21(12) 3_675 5_766
O3 Ba4 O1 120.21(12) 2_655 5_766
O3 Ba4 O1 57.44(7) 3_775 5_766
O3 Ba4 O1 92.01(9) 1_565 5_766
O1 Ba4 O1 105.9(2) 2_765 5_766
O1 Ba4 O1 62.88(16) 4_556 5_766
O1 Ba4 O1 144.95(8) . 5_766
O1 Ba4 O1 62.88(16) 6_676 5_766
O1 Ba4 O1 144.95(8) 3_675 5_766
O1 Co1 O1 82.2(2) 3_665 2_655
O1 Co1 O1 82.2(2) 3_665 .
O1 Co1 O1 82.2(2) 2_655 .
O1 Co1 O2 94.38(14) 3_665 3_665
O1 Co1 O2 175.4(3) 2_655 3_665
O1 Co1 O2 94.38(14) . 3_665
O1 Co1 O2 94.38(14) 3_665 2_655
O1 Co1 O2 94.38(14) 2_655 2_655
O1 Co1 O2 175.4(2) . 2_655
O2 Co1 O2 88.9(2) 3_665 2_655
O1 Co1 O2 175.4(2) 3_665 .
O1 Co1 O2 94.38(14) 2_655 .
O1 Co1 O2 94.38(14) . .
O2 Co1 O2 88.9(2) 3_665 .
O2 Co1 O2 88.9(2) 2_655 .
O1 Co1 Co2 49.38(15) 3_665 .
O1 Co1 Co2 49.38(15) 2_655 .
O1 Co1 Co2 49.38(15) . .
O2 Co1 Co2 126.05(16) 3_665 .
O2 Co1 Co2 126.05(16) 2_655 .
O2 Co1 Co2 126.05(16) . .
O1 Co1 Ba1 53.84(15) 3_665 1_545
O1 Co1 Ba1 121.22(3) 2_655 1_545
O1 Co1 Ba1 121.22(3) . 1_545
O2 Co1 Ba1 58.12(2) 3_665 1_545
O2 Co1 Ba1 58.12(2) 2_655 1_545
O2 Co1 Ba1 130.73(16) . 1_545
Co2 Co1 Ba1 103.22(2) . 1_545
O1 Co1 Ba1 121.22(3) 3_665 .
O1 Co1 Ba1 121.22(3) 2_655 .
O1 Co1 Ba1 53.84(15) . .
O2 Co1 Ba1 58.12(2) 3_665 .
O2 Co1 Ba1 130.73(16) 2_655 .
O2 Co1 Ba1 58.12(2) . .
Co2 Co1 Ba1 103.22(2) . .
Ba1 Co1 Ba1 114.934(18) 1_545 .
O1 Co1 Ba1 121.22(3) 3_665 1_445
O1 Co1 Ba1 53.84(15) 2_655 1_445
O1 Co1 Ba1 121.22(3) . 1_445
O2 Co1 Ba1 130.73(16) 3_665 1_445
O2 Co1 Ba1 58.12(2) 2_655 1_445
O2 Co1 Ba1 58.12(2) . 1_445
Co2 Co1 Ba1 103.22(2) . 1_445
Ba1 Co1 Ba1 114.934(18) 1_545 1_445
Ba1 Co1 Ba1 114.934(18) . 1_445
O1 Co1 Ba3 130.62(15) 3_665 .
O1 Co1 Ba3 130.62(15) 2_655 .
O1 Co1 Ba3 130.62(15) . .
O2 Co1 Ba3 53.95(16) 3_665 .
O2 Co1 Ba3 53.95(16) 2_655 .
O2 Co1 Ba3 53.95(16) . .
Co2 Co1 Ba3 180.0 . .
Ba1 Co1 Ba3 76.78(2) 1_545 .
Ba1 Co1 Ba3 76.78(2) . .
Ba1 Co1 Ba3 76.78(2) 1_445 .
O1 Co1 Ba2 51.590(16) 3_665 1_545
O1 Co1 Ba2 51.590(16) 2_655 1_545
O1 Co1 Ba2 114.09(16) . 1_545
O2 Co1 Ba2 128.092(17) 3_665 1_545
O2 Co1 Ba2 61.35(15) 2_655 1_545
O2 Co1 Ba2 128.092(17) . 1_545
Co2 Co1 Ba2 64.71(3) . 1_545
Ba1 Co1 Ba2 69.976(9) 1_545 1_545
Ba1 Co1 Ba2 167.93(5) . 1_545
Ba1 Co1 Ba2 69.976(9) 1_445 1_545
Ba3 Co1 Ba2 115.29(3) . 1_545
O1 Co2 O1 83.5(2) 3_665 .
O1 Co2 O1 83.5(2) 3_665 2_655
O1 Co2 O1 83.5(2) . 2_655
O1 Co2 O3 96.15(12) 3_665 3_665
O1 Co2 O3 179.5(2) . 3_665
O1 Co2 O3 96.15(13) 2_655 3_665
O1 Co2 O3 96.15(12) 3_665 .
O1 Co2 O3 96.15(13) . .
O1 Co2 O3 179.5(3) 2_655 .
O3 Co2 O3 84.2(2) 3_665 .
O1 Co2 O3 179.5(2) 3_665 2_655
O1 Co2 O3 96.15(12) . 2_655
O1 Co2 O3 96.15(13) 2_655 2_655
O3 Co2 O3 84.2(2) 3_665 2_655
O3 Co2 O3 84.2(2) . 2_655
O1 Co2 Co2 129.76(14) 3_665 4_556
O1 Co2 Co2 129.76(14) . 4_556
O1 Co2 Co2 129.76(14) 2_655 4_556
O3 Co2 Co2 50.74(16) 3_665 4_556
O3 Co2 Co2 50.74(16) . 4_556
O3 Co2 Co2 50.74(16) 2_655 4_556
O1 Co2 Co1 50.24(14) 3_665 .
O1 Co2 Co1 50.24(14) . .
O1 Co2 Co1 50.24(14) 2_655 .
O3 Co2 Co1 129.26(16) 3_665 .
O3 Co2 Co1 129.26(16) . .
O3 Co2 Co1 129.26(16) 2_655 .
Co2 Co2 Co1 180.0 4_556 .
O1 Co2 Ba2 57.21(2) 3_665 1_655
O1 Co2 Ba2 57.21(2) . 1_655
O1 Co2 Ba2 124.72(15) 2_655 1_655
O3 Co2 Ba2 122.85(3) 3_665 1_655
O3 Co2 Ba2 54.79(15) . 1_655
O3 Co2 Ba2 122.85(3) 2_655 1_655
Co2 Co2 Ba2 105.53(3) 4_556 1_655
Co1 Co2 Ba2 74.47(3) . 1_655
O1 Co2 Ba2 57.21(2) 3_665 1_545
O1 Co2 Ba2 124.72(15) . 1_545
O1 Co2 Ba2 57.21(2) 2_655 1_545
O3 Co2 Ba2 54.79(15) 3_665 1_545
O3 Co2 Ba2 122.85(3) . 1_545
O3 Co2 Ba2 122.85(3) 2_655 1_545
Co2 Co2 Ba2 105.53(3) 4_556 1_545
Co1 Co2 Ba2 74.47(3) . 1_545
Ba2 Co2 Ba2 113.11(2) 1_655 1_545
O1 Co2 Ba2 124.72(15) 3_665 .
O1 Co2 Ba2 57.21(2) . .
O1 Co2 Ba2 57.21(2) 2_655 .
O3 Co2 Ba2 122.85(3) 3_665 .
O3 Co2 Ba2 122.85(3) . .
O3 Co2 Ba2 54.79(15) 2_655 .
Co2 Co2 Ba2 105.53(3) 4_556 .
Co1 Co2 Ba2 74.47(3) . .
Ba2 Co2 Ba2 113.11(2) 1_655 .
Ba2 Co2 Ba2 113.11(2) 1_545 .
O1 Co2 Ba4 59.94(14) 3_665 1_545
O1 Co2 Ba4 125.548(17) . 1_545
O1 Co2 Ba4 125.548(17) 2_655 1_545
O3 Co2 Ba4 54.432(14) 3_665 1_545
O3 Co2 Ba4 54.432(14) . 1_545
O3 Co2 Ba4 120.56(17) 2_655 1_545
Co2 Co2 Ba4 69.82(2) 4_556 1_545
Co1 Co2 Ba4 110.18(2) . 1_545
Ba2 Co2 Ba4 68.909(6) 1_655 1_545
Ba2 Co2 Ba4 68.909(6) 1_545 1_545
Ba2 Co2 Ba4 175.35(5) . 1_545
O4 Co3 O4 22(3) 3_566 2_666
O4 Co3 O4 22(3) 3_566 1_556
O4 Co3 O4 22(3) 2_666 1_556
O4 Co3 O2 102.8(9) 3_566 3_565
O4 Co3 O2 122.4(17) 2_666 3_565
O4 Co3 O2 102.8(9) 1_556 3_565
O4 Co3 O2 102.8(9) 3_566 2_665
O4 Co3 O2 102.8(9) 2_666 2_665
O4 Co3 O2 122.4(17) 1_556 2_665
O2 Co3 O2 109.39(14) 3_565 2_665
O4 Co3 O2 122.4(16) 3_566 .
O4 Co3 O2 102.8(9) 2_666 .
O4 Co3 O2 102.8(9) 1_556 .
O2 Co3 O2 109.39(15) 3_565 .
O2 Co3 O2 109.39(15) 2_665 .
O4 Co3 Ba2 167.1(16) 3_566 .
O4 Co3 Ba2 167.1(17) 2_666 .
O4 Co3 Ba2 167.1(16) 1_556 .
O2 Co3 Ba2 70.45(14) 3_565 .
O2 Co3 Ba2 70.45(14) 2_665 .
O2 Co3 Ba2 70.45(14) . .
O4 Co3 Ba1 93.8(16) 3_566 1_455
O4 Co3 Ba1 112.7(7) 2_666 1_455
O4 Co3 Ba1 112.7(7) 1_556 1_455
O2 Co3 Ba1 56.82(2) 3_565 1_455
O2 Co3 Ba1 56.82(2) 2_665 1_455
O2 Co3 Ba1 143.81(15) . 1_455
Ba2 Co3 Ba1 73.37(2) . 1_455
O4 Co3 Ba1 112.7(7) 3_566 1_445
O4 Co3 Ba1 112.7(7) 2_666 1_445
O4 Co3 Ba1 93.8(16) 1_556 1_445
O2 Co3 Ba1 56.82(2) 3_565 1_445
O2 Co3 Ba1 143.81(15) 2_665 1_445
O2 Co3 Ba1 56.82(2) . 1_445
Ba2 Co3 Ba1 73.37(2) . 1_445
Ba1 Co3 Ba1 112.15(2) 1_455 1_445
O4 Co3 Ba1 112.7(7) 3_566 .
O4 Co3 Ba1 93.8(16) 2_666 .
O4 Co3 Ba1 112.7(7) 1_556 .
O2 Co3 Ba1 143.81(15) 3_565 .
O2 Co3 Ba1 56.82(2) 2_665 .
O2 Co3 Ba1 56.82(2) . .
Ba2 Co3 Ba1 73.37(2) . .
Ba1 Co3 Ba1 112.15(2) 1_455 .
Ba1 Co3 Ba1 112.15(2) 1_445 .
O4 Co3 Ba3 56.3(6) 3_566 1_565
O4 Co3 Ba3 56.3(6) 2_666 1_565
O4 Co3 Ba3 75.0(16) 1_556 1_565
O2 Co3 Ba3 124.96(5) 3_565 1_565
O2 Co3 Ba3 47.47(14) 2_665 1_565
O2 Co3 Ba3 124.96(5) . 1_565
Ba2 Co3 Ba3 117.92(2) . 1_565
Ba1 Co3 Ba3 73.183(9) 1_455 1_565
Ba1 Co3 Ba3 168.72(4) 1_445 1_565
Ba1 Co3 Ba3 73.183(9) . 1_565
O4 Co3 Ba3 56.3(6) 3_566 1_455
O4 Co3 Ba3 75.0(17) 2_666 1_455
O4 Co3 Ba3 56.3(6) 1_556 1_455
O2 Co3 Ba3 47.47(14) 3_565 1_455
O2 Co3 Ba3 124.96(5) 2_665 1_455
O2 Co3 Ba3 124.96(5) . 1_455
Ba2 Co3 Ba3 117.92(2) . 1_455
Ba1 Co3 Ba3 73.183(9) 1_455 1_455
Ba1 Co3 Ba3 73.183(9) 1_445 1_455
Ba1 Co3 Ba3 168.72(4) . 1_455
Ba3 Co3 Ba3 99.86(3) 1_565 1_455
Co2 O1 Co1 80.4(2) . .
Co2 O1 Ba1 171.8(2) . .
Co1 O1 Ba1 91.45(16) . .
Co2 O1 Ba2 88.98(10) . 1_655
Co1 O1 Ba2 96.72(10) . 1_655
Ba1 O1 Ba2 92.00(10) . 1_655
Co2 O1 Ba2 88.98(10) . .
Co1 O1 Ba2 96.72(10) . .
Ba1 O1 Ba2 92.00(10) . .
Ba2 O1 Ba2 165.87(17) 1_655 .
Co2 O1 Ba4 87.27(15) . .
Co1 O1 Ba4 167.7(2) . .
Ba1 O1 Ba4 100.89(17) . .
Ba2 O1 Ba4 82.97(9) 1_655 .
Ba2 O1 Ba4 82.97(9) . .
Co3 O2 Co1 163.5(3) . .
Co3 O2 Ba3 104.25(17) . .
Co1 O2 Ba3 92.3(2) . .
Co3 O2 Ba1 91.17(14) . 1_445
Co1 O2 Ba1 86.75(11) . 1_445
Ba3 O2 Ba1 96.99(10) . 1_445
Co3 O2 Ba1 91.17(14) . .
Co1 O2 Ba1 86.75(11) . .
Ba3 O2 Ba1 96.99(10) . .
Ba1 O2 Ba1 164.80(17) 1_445 .
Co3 O2 Ba2 77.14(19) . .
Co1 O2 Ba2 86.36(14) . .
Ba3 O2 Ba2 178.6(2) . .
Ba1 O2 Ba2 82.94(10) 1_445 .
Ba1 O2 Ba2 82.94(10) . .
Co2 O3 Co2 78.5(3) 4_556 .
Co2 O3 Ba2 169.7(3) 4_556 1_655
Co2 O3 Ba2 91.20(5) . 1_655
Co2 O3 Ba2 91.20(5) 4_556 4_656
Co2 O3 Ba2 169.7(3) . 4_656
Ba2 O3 Ba2 99.1(2) 1_655 4_656
Co2 O3 Ba4 92.58(12) 4_556 .
Co2 O3 Ba4 92.58(12) . .
Ba2 O3 Ba4 87.84(11) 1_655 .
Ba2 O3 Ba4 87.84(11) 4_656 .
Co2 O3 Ba4 92.58(12) 4_556 1_545
Co2 O3 Ba4 92.58(12) . 1_545
Ba2 O3 Ba4 87.84(11) 1_655 1_545
Ba2 O3 Ba4 87.84(11) 4_656 1_545
Ba4 O3 Ba4 173.3(3) . 1_545
O4 O4 O4 60.000(6) 2_665 3_565
O4 O4 Co3 78.9(14) 2_665 4_556
O4 O4 Co3 78.9(14) 3_565 4_556
O4 O4 Co3 78.9(14) 2_665 1_554
O4 O4 Co3 78.9(14) 3_565 1_554
Co3 O4 Co3 154(3) 4_556 1_554
O4 O4 Ba3 143.6(9) 2_665 1_454
O4 O4 Ba3 83.6(9) 3_565 1_454
Co3 O4 Ba3 95.1(5) 4_556 1_454
Co3 O4 Ba3 95.1(5) 1_554 1_454
O4 O4 Ba3 83.6(9) 2_665 1_554
O4 O4 Ba3 143.6(9) 3_565 1_554
Co3 O4 Ba3 95.1(5) 4_556 1_554
Co3 O4 Ba3 95.1(5) 1_554 1_554
Ba3 O4 Ba3 132.7(17) 1_454 1_554
Ba1 F1 Ba1 180.0 4_557 .
Ba1 F1 Ba3 90.0 4_557 1_565
Ba1 F1 Ba3 90.0 . 1_565
Ba1 F1 Ba3 90.0 4_557 1_665
Ba1 F1 Ba3 90.0 . 1_665
Ba3 F1 Ba3 120.0 1_565 1_665
Ba1 F1 Ba3 90.0 4_557 .
Ba1 F1 Ba3 90.0 . .
Ba3 F1 Ba3 120.0 1_565 .
Ba3 F1 Ba3 120.0 1_665 .

loop_
_geom_bond_atom_site_label_1
_geom_bond_atom_site_label_2
_geom_bond_distance
_geom_bond_site_symmetry_2
Ba1 F1 2.7116(9) .
Ba1 O1 2.715(5) .
Ba1 O1 2.715(5) 3_675
Ba1 O1 2.715(5) 2_765
Ba1 O2 2.8593(6) 1_665
Ba1 O2 2.8593(6) .
Ba1 O2 2.8593(6) 2_765
Ba1 O2 2.8593(6) 3_675
Ba1 O2 2.8593(6) 3_665
Ba1 O2 2.8593(6) 2_665
Ba1 Co1 3.3616(4) 1_565
Ba1 Co1 3.3616(4) .
Ba2 O3 2.776(5) 1_455
Ba2 O3 2.776(5) 3_675
Ba2 O3 2.776(5) 2_655
Ba2 O1 2.8558(6) 3_675
Ba2 O1 2.8558(6) 2_665
Ba2 O1 2.8558(6) 1_455
Ba2 O1 2.8558(6) 3_565
Ba2 O1 2.8558(6) 2_655
Ba2 O1 2.8558(6) .
Ba2 O2 3.183(5) 2_665
Ba2 O2 3.183(5) 3_565
Ba2 O2 3.183(5) .
Ba3 O2 2.816(5) 6_667
Ba3 O2 2.816(5) 2_655
Ba3 O2 2.816(5) 5_657
Ba3 O2 2.816(5) 3_665
Ba3 O2 2.816(5) .
Ba3 O2 2.816(5) 4_557
Ba3 O4 3.09(2) 3_666
Ba3 O4 3.09(2) 1_656
Ba3 O4 3.09(2) 3_556
Ba3 O4 3.09(2) 2_656
Ba3 O4 3.09(2) 2_666
Ba3 O4 3.09(2) 1_556
Ba4 O3 2.8390(5) 2_765
Ba4 O3 2.8390(5) .
Ba4 O3 2.8390(5) 3_675
Ba4 O3 2.8390(5) 2_655
Ba4 O3 2.8390(5) 3_775
Ba4 O3 2.8390(5) 1_565
Ba4 O1 3.021(4) 2_765
Ba4 O1 3.021(4) 4_556
Ba4 O1 3.021(4) .
Ba4 O1 3.021(4) 6_676
Ba4 O1 3.021(4) 3_675
Ba4 O1 3.021(4) 5_766
Co1 O1 1.915(5) 3_665
Co1 O1 1.915(5) 2_655
Co1 O1 1.915(5) .
Co1 O2 1.938(6) 3_665
Co1 O2 1.938(6) 2_655
Co1 O2 1.938(6) .
Co1 Co2 2.456(2) .
Co1 Ba1 3.3616(4) 1_545
Co1 Ba1 3.3616(4) 1_445
Co1 Ba2 3.6195(8) 1_545
Co2 O1 1.890(5) 3_665
Co2 O1 1.890(5) .
Co2 O1 1.890(5) 2_655
Co2 O3 1.900(6) 3_665
Co2 O3 1.900(6) .
Co2 O3 1.900(6) 2_655
Co2 Co2 2.405(3) 4_556
Co2 Ba2 3.3965(5) 1_655
Co2 Ba2 3.3965(5) 1_545
Co2 Ba4 3.4866(6) 1_545
Co3 O4 1.779(11) 3_566
Co3 O4 1.779(12) 2_666
Co3 O4 1.779(12) 1_556
Co3 O2 1.811(7) 3_565
Co3 O2 1.811(7) 2_665
Co3 O2 1.811(6) .
Co3 Ba1 3.4155(5) 1_455
Co3 Ba1 3.4155(5) 1_445
Co3 Ba3 3.7035(7) 1_565
Co3 Ba3 3.7035(7) 1_455
O1 Ba2 2.8558(6) 1_655
O2 Ba1 2.8593(6) 1_445
O3 Co2 1.900(6) 4_556
O3 Ba2 2.776(5) 1_655
O3 Ba2 2.776(5) 4_656
O3 Ba4 2.8390(5) 1_545
O4 O4 0.69(9) 2_665
O4 O4 0.69(9) 3_565
O4 Co3 1.779(11) 4_556
O4 Co3 1.779(11) 1_554
O4 Ba3 3.09(2) 1_454
O4 Ba3 3.09(2) 1_554
F1 Ba1 2.7116(9) 4_557
F1 Ba3 3.2726(3) 1_565
F1 Ba3 3.2726(3) 1_665
